data_7031638
loop_
_publ_author_name
'Deville, Claire'
'Granelli, Matteo'
'Downward, Alan M.'
'Besnard, C\'eline'
'Guen\'ee, Laure'
'Williams, Alan F.'

_publ_section_title
;
 Helicity inversion and redox chemistry of chiral manganese(ii) cubanes.
;
_journal_issue 34
_journal_name_full 'Dalton transactions (Cambridge, England : 2003)'
_journal_page_first 12917
_journal_paper_doi 10.1039/c4dt01590h
_journal_volume 43
_journal_year 2014
_chemical_absolute_configuration ad
_chemical_formula_moiety 'C92 H80 Mn4 N16 O8 P2, 2(Cl O4)'
_chemical_formula_sum 'C92 H80 Cl2 Mn4 N16 O16 P2'
_chemical_formula_weight 2018.32
_chemical_name_systematic
;
 ?
;
_space_group_crystal_system trigonal
_space_group_IT_number 154
_space_group_name_Hall 'P 32 2"'
_space_group_name_H-M_alt 'P 32 2 1'
_symmetry_space_group_name_Hall 'P 32 2"'
_symmetry_space_group_name_H-M 'P 32 2 1'
_atom_sites_solution_hydrogens mixed
_atom_sites_solution_primary direct
_audit_creation_date 2013-07-12
_audit_creation_method
;
  Olex2 1.2
  (compiled Apr 23 2013 17:59:47, GUI svn.r4466)
;
_cell_angle_alpha 90
_cell_angle_beta 90
_cell_angle_gamma 120
_cell_formula_units_Z 3
_cell_length_a 21.61754(11)
_cell_length_b 21.61754(11)
_cell_length_c 19.15394(11)
_cell_measurement_reflns_used 25704
_cell_measurement_temperature 179.95(10)
_cell_measurement_theta_max 72.5630
_cell_measurement_theta_min 3.2660
_cell_volume 7751.78(7)
_computing_cell_refinement
;
CrysAlisPro, Agilent Technologies,
Version 1.171.36.28 (release 01-02-2013 CrysAlis171 .NET)
(compiled Feb  1 2013,16:14:44)
;
_computing_data_collection
;
CrysAlisPro, Agilent Technologies,
Version 1.171.36.28 (release 01-02-2013 CrysAlis171 .NET)
(compiled Feb  1 2013,16:14:44)
;
_computing_data_reduction
;
CrysAlisPro, Agilent Technologies,
Version 1.171.36.28 (release 01-02-2013 CrysAlis171 .NET)
(compiled Feb  1 2013,16:14:44)
;
_computing_molecular_graphics
;
O. V. Dolomanov, L. J. Bourhis, R. J. Gildea, J. A. K. Howard and H. Puschmann,
OLEX2: a complete structure solution, refinement and analysis program.
J. Appl. Cryst. (2009). 42, 339-341.
;
_computing_publication_material
;
O. V. Dolomanov, L. J. Bourhis, R. J. Gildea, J. A. K. Howard and H. Puschmann,
OLEX2: a complete structure solution, refinement and analysis program.
J. Appl. Cryst. (2009). 42, 339-341.
;
_computing_structure_refinement
;
SHELXL, G.M. Sheldrick, Acta Cryst.
(2008). A64, 112-122
;
_computing_structure_solution 'J. Appl. Cryst. (2007). 40, 609-613'
_diffrn_ambient_temperature 179.95(10)
_diffrn_detector_area_resol_mean 10.4679
_diffrn_measured_fraction_theta_full 0.9996
_diffrn_measured_fraction_theta_max 0.9871
_diffrn_measurement_details
;
  1 omega -124.00  -97.40   0.7000    5.0000
omega____ theta____ kappa____ phi______ frames
    -      -38.9365  -99.0000    0.0000 38

  2 omega -123.00  -30.60   0.7000    5.0000
omega____ theta____ kappa____ phi______ frames
    -      -38.9365  -19.0000 -120.0000 132

  3 omega  -37.00    6.40   0.7000   22.0000
omega____ theta____ kappa____ phi______ frames
    -      -68.5000   30.0000  -90.0000 62

  4 omega   27.00   90.70   0.7000   22.0000
omega____ theta____ kappa____ phi______ frames
    -      108.1716  -30.0000  -30.0000 91

  5 omega  113.00  138.90   0.7000   22.0000
omega____ theta____ kappa____ phi______ frames
    -      108.1716  111.0000 -150.0000 37

  6 omega   32.00  163.60   0.7000   22.0000
omega____ theta____ kappa____ phi______ frames
    -      108.1716   15.0000  -60.0000 188

  7 omega   33.00   77.80   0.7000   22.0000
omega____ theta____ kappa____ phi______ frames
    -      108.1716  -45.0000   60.0000 64

  8 omega -114.00  -27.20   0.7000    5.0000
omega____ theta____ kappa____ phi______ frames
    -      -38.9365  -38.0000  -30.0000 124

  9 omega    2.00   27.90   0.7000    5.0000
omega____ theta____ kappa____ phi______ frames
    -      -38.9365   38.0000   60.0000 37

 10 omega -119.00  -85.40   0.7000    5.0000
omega____ theta____ kappa____ phi______ frames
    -      -38.9365  -99.0000  150.0000 48

 11 omega  -72.00  -40.50   0.7000   22.0000
omega____ theta____ kappa____ phi______ frames
    -      -68.5000  -46.0000  167.0000 45

 12 omega -133.00  -91.00   0.7000   22.0000
omega____ theta____ kappa____ phi______ frames
    -      -68.5000 -111.0000  -90.0000 60

 13 omega   31.00   88.40   0.7000   22.0000
omega____ theta____ kappa____ phi______ frames
    -      108.1716  -45.0000  120.0000 82

 14 omega   70.00  165.90   0.7000   22.0000
omega____ theta____ kappa____ phi______ frames
    -      108.1716   30.0000   90.0000 137

 15 omega  116.00  140.50   0.7000   22.0000
omega____ theta____ kappa____ phi______ frames
    -      108.1716  -61.0000    0.0000 35

 16 omega   31.00  101.00   0.7000   22.0000
omega____ theta____ kappa____ phi______ frames
    -      108.1716  -61.0000    0.0000 100

 17 omega   89.00  117.00   0.7000   22.0000
omega____ theta____ kappa____ phi______ frames
    -      108.1716   77.0000  -60.0000 40

 18 omega   35.00   91.00   0.7000   22.0000
omega____ theta____ kappa____ phi______ frames
    -      108.1716  -30.0000 -180.0000 80
;
_diffrn_measurement_device_type 'SuperNova, Dual, Cu at zero, Atlas'
_diffrn_measurement_method '\w scans'
_diffrn_orient_matrix_UB_11 -0.0512209000
_diffrn_orient_matrix_UB_12 -0.0215892000
_diffrn_orient_matrix_UB_13 -0.0627983000
_diffrn_orient_matrix_UB_21 0.0339191000
_diffrn_orient_matrix_UB_22 -0.0417420000
_diffrn_orient_matrix_UB_23 -0.0312456000
_diffrn_orient_matrix_UB_31 -0.0547627000
_diffrn_orient_matrix_UB_32 -0.0675667000
_diffrn_orient_matrix_UB_33 0.0393686000
_diffrn_radiation_monochromator mirror
_diffrn_radiation_type 'Cu K\a'
_diffrn_radiation_wavelength 1.5418
_diffrn_reflns_av_R_equivalents 0.0253
_diffrn_reflns_av_unetI/netI 0.0187
_diffrn_reflns_Laue_measured_fraction_full 0.999
_diffrn_reflns_Laue_measured_fraction_max 0.992
_diffrn_reflns_limit_h_max 26
_diffrn_reflns_limit_h_min -25
_diffrn_reflns_limit_k_max 25
_diffrn_reflns_limit_k_min -26
_diffrn_reflns_limit_l_max 23
_diffrn_reflns_limit_l_min -23
_diffrn_reflns_number 42401
_diffrn_reflns_point_group_measured_fraction_full 0.999
_diffrn_reflns_point_group_measured_fraction_max 0.993
_diffrn_reflns_theta_full 67.680
_diffrn_reflns_theta_max 72.576
_diffrn_reflns_theta_min 3.301
_diffrn_source 'SuperNova (Cu) X-ray Source'
_exptl_absorpt_coefficient_mu 5.209
_exptl_absorpt_correction_T_max 0.633
_exptl_absorpt_correction_T_min 0.504
_exptl_absorpt_correction_type analytical
_exptl_absorpt_process_details
;
CrysAlisPro, Agilent Technologies,
Version 1.171.36.28 (release 01-02-2013 CrysAlis171 .NET)
(compiled Feb  1 2013,16:14:44)
Analytical numeric absorption correction using a multifaceted crystal
            model based on expressions derived by R.C. Clark & J.S. Reid.
(Clark, R. C. & Reid, J. S. (1995). Acta Cryst. A51, 887-897)
;
_exptl_crystal_colour colourless
_exptl_crystal_colour_primary colourless
_exptl_crystal_density_diffrn 1.297
_exptl_crystal_description block
_exptl_crystal_F_000 3108
_exptl_crystal_size_max 0.2041
_exptl_crystal_size_mid 0.1618
_exptl_crystal_size_min 0.1309
_refine_diff_density_max 0.547
_refine_diff_density_min -0.394
_refine_diff_density_rms 0.053
_refine_ls_abs_structure_details
;
 Refined as an inversion twin.
Hooft : 0.0041(9)
Flack x = -0.002(1) from 4320 selected quotients (Parsons' method)
;
_refine_ls_abs_structure_Flack -0.005(3)
_refine_ls_extinction_method none
_refine_ls_goodness_of_fit_ref 1.061
_refine_ls_hydrogen_treatment mixed
_refine_ls_matrix_type full
_refine_ls_number_parameters 606
_refine_ls_number_reflns 10157
_refine_ls_number_restraints 2
_refine_ls_restrained_S_all 1.061
_refine_ls_R_factor_all 0.0302
_refine_ls_R_factor_gt 0.0290
_refine_ls_shift/su_max 0.001
_refine_ls_shift/su_mean 0.000
_refine_ls_structure_factor_coef Fsqd
_refine_ls_weighting_details 'w=1/[\s^2^(Fo^2^)+(0.0594P)^2^+0.8001P] where P=(Fo^2^+2Fc^2^)/3'
_refine_ls_weighting_scheme calc
_refine_ls_wR_factor_gt 0.0814
_refine_ls_wR_factor_ref 0.0826
_reflns_Friedel_coverage 0.849
_reflns_Friedel_fraction_full 1.000
_reflns_Friedel_fraction_max 0.994
_reflns_number_gt 9833
_reflns_number_total 10157
_reflns_threshold_expression 'I > 2\s(I)'
_cod_data_source_file c4dt01590h2.cif
_cod_data_source_block 8
_cod_depositor_comments 'Adding full bibliography for 7031635--7031639.cif.'
_cod_original_cell_volume 7751.77(9)
_cod_database_code 7031638
_reflns_odcompleteness_completeness 99.96
_reflns_odcompleteness_iscentric 1
_reflns_odcompleteness_theta 66.49
_olex2_refinement_description
;
1. Fixed Uiso
 At 1.2 times of:
  All C(H) groups, All C(H,H) groups
 At 1.5 times of:
  All C(H,H,H) groups
2. Restrained distances
 N11B-H11B
 0.88 with sigma of 0.02
 N11A-H11A
 0.88 with sigma of 0.02
3.a Ternary CH refined with riding coordinates:
 C2A(H2A), C2B(H2B)
3.b Secondary CH2 refined with riding coordinates:
 C12A(H12A,H12B), C12B(H12C,H12D)
3.c Aromatic/amide H refined with riding coordinates:
 C18A(H18A), C15C(H15C), C7C(H7C), C16A(H16A), C14C(H14C), C19A(H19A),
 C16B(H16B), C17A(H17A), C9B(H9B), C11C(H11C), C5C(H5C), C8B(H8B), C19B(H19B),
 C9C(H9C), C18B(H18B), C17B(H17B), C7B(H7B), C8C(H8C), C6C(H6C), C8A(H8A),
 C13C(H13C), C6A(H6A), C6B(H6B), C7A(H7A), C9A(H9A), C12C(H12E)
3.d Idealised Me refined as rotating group:
 C22A(H22A,H22B,H22C), C22B(H22D,H22E,H22F)
;

loop_
_space_group_symop_operation_xyz
'x, y, z'
'-y, x-y, z+2/3'
'-x+y, -x, z+1/3'
'x-y, -y, -z+1/3'
'-x, -x+y, -z+2/3'
'y, x, -z'

loop_
_atom_site_label
_atom_site_type_symbol
_atom_site_fract_x
_atom_site_fract_y
_atom_site_fract_z
_atom_site_U_iso_or_equiv
_atom_site_adp_type
_atom_site_occupancy
_atom_site_site_symmetry_order
_atom_site_calc_flag
_atom_site_refinement_flags_posn
_atom_site_refinement_flags_adp
Mn1 Mn 1.00430(2) 0.68744(2) 0.42676(2) 0.02872(10) Uani 1 1 d . .
Mn2 Mn 0.90285(2) 0.54454(2) 0.32280(2) 0.02572(10) Uani 1 1 d . .
P3C P 0.84973(4) 0.56250(4) 0.16926(3) 0.03112(14) Uani 1 1 d . .
Cl1 Cl 0.62558(5) 0.61418(5) 0.32375(4) 0.0510(2) Uani 1 1 d . .
O1A O 0.92572(9) 0.65350(10) 0.33993(9) 0.0288(4) Uani 1 1 d . .
O1B O 1.01291(9) 0.59360(10) 0.26231(9) 0.0278(3) Uani 1 1 d . .
O1C O 0.82656(10) 0.53924(11) 0.24383(9) 0.0341(4) Uani 1 1 d . .
O2C O 0.92792(11) 0.61537(12) 0.15857(10) 0.0382(4) Uani 1 1 d . .
N21A N 0.80503(15) 0.64081(16) 0.51545(14) 0.0418(6) Uani 1 1 d . .
N11B N 0.93847(13) 0.41831(13) 0.17693(12) 0.0331(5) Uani 1 1 d D .
C15A C 0.89326(16) 0.62867(18) 0.55933(14) 0.0389(6) Uani 1 1 d . .
C10B C 0.87727(16) 0.35920(16) 0.20152(15) 0.0353(6) Uani 1 1 d . .
N14A N 0.91569(14) 0.66326(15) 0.49542(12) 0.0383(5) Uani 1 1 d . .
C15B C 1.24160(15) 0.71317(16) 0.24198(14) 0.0328(5) Uani 1 1 d . .
O4 O 0.5905(2) 0.55184(18) 0.28065(15) 0.0723(9) Uani 1 1 d . .
N11A N 0.83554(19) 0.7417(2) 0.26035(16) 0.0538(7) Uani 1 1 d D .
N21B N 1.20084(14) 0.63230(15) 0.15751(12) 0.0384(5) Uani 1 1 d . .
C10A C 0.8628(3) 0.7837(2) 0.2019(2) 0.0610(10) Uani 1 1 d . .
C12A C 0.86726(17) 0.70852(18) 0.40554(15) 0.0397(6) Uani 1 1 d . .
H12A H 0.9107 0.7563 0.4075 0.048 Uiso 1 1 calc R U
H12B H 0.8255 0.7156 0.4023 0.048 Uiso 1 1 calc R U
O3 O 0.6191(2) 0.6688(2) 0.2888(2) 0.0898(12) Uani 1 1 d . .
C4C C 0.82736(17) 0.48509(17) 0.11537(14) 0.0374(6) Uani 1 1 d . .
N4B N 0.90478(12) 0.45621(12) 0.26926(11) 0.0305(4) Uani 1 1 d . .
N14B N 1.17366(12) 0.65917(13) 0.26070(11) 0.0317(5) Uani 1 1 d . .
O5 O 0.69924(17) 0.6344(2) 0.33282(16) 0.0785(10) Uani 1 1 d . .
C2A C 0.87040(15) 0.66966(16) 0.33861(14) 0.0333(5) Uani 1 1 d . .
H2A H 0.8237 0.6244 0.3327 0.040 Uiso 1 1 calc R U
C18A C 0.8230(2) 0.5630(3) 0.6810(2) 0.0653(11) Uani 1 1 d . .
H18A H 0.7997 0.5400 0.7231 0.078 Uiso 1 1 calc R U
C15C C 0.74240(18) 0.5977(2) 0.16951(18) 0.0471(7) Uani 1 1 d . .
H15C H 0.7300 0.5759 0.2143 0.057 Uiso 1 1 calc R U
C3B C 0.95191(14) 0.47405(14) 0.21863(13) 0.0291(5) Uani 1 1 d . .
N4A N 0.93679(15) 0.74293(15) 0.23594(13) 0.0419(5) Uani 1 1 d . .
C7C C 0.7905(3) 0.3666(3) 0.0322(2) 0.0703(13) Uani 1 1 d . .
H7C H 0.7778 0.3258 0.0039 0.084 Uiso 1 1 calc R U
C5B C 0.85606(16) 0.38355(15) 0.25915(15) 0.0349(6) Uani 1 1 d . .
C16A C 0.9290(2) 0.6097(2) 0.60814(16) 0.0510(8) Uani 1 1 d . .
H16A H 0.9764 0.6193 0.6001 0.061 Uiso 1 1 calc R U
O2 O 0.59115(18) 0.6000(2) 0.39021(16) 0.0764(9) Uani 1 1 d . .
C14C C 0.7041(2) 0.6277(3) 0.1413(2) 0.0623(10) Uani 1 1 d . .
H14C H 0.6664 0.6272 0.1671 0.075 Uiso 1 1 calc R U
C19A C 0.7876(2) 0.5822(2) 0.63382(19) 0.0569(9) Uani 1 1 d . .
H19A H 0.7407 0.5735 0.6427 0.068 Uiso 1 1 calc R U
C16B C 1.29024(16) 0.77489(17) 0.27729(16) 0.0398(6) Uani 1 1 d . .
H16B H 1.2789 0.7868 0.3214 0.048 Uiso 1 1 calc R U
C20B C 1.25903(16) 0.69640(17) 0.17727(15) 0.0378(6) Uani 1 1 d . .
C22A C 0.7368(2) 0.6383(3) 0.5073(2) 0.0632(10) Uani 1 1 d . .
H22A H 0.6982 0.5923 0.5244 0.095 Uiso 1 1 calc R U
H22B H 0.7288 0.6437 0.4578 0.095 Uiso 1 1 calc R U
H22C H 0.7373 0.6771 0.5342 0.095 Uiso 1 1 calc R U
C5A C 0.9265(2) 0.7845(2) 0.18631(19) 0.0555(9) Uani 1 1 d . .
C17A C 0.8925(2) 0.5764(3) 0.66883(18) 0.0620(10) Uani 1 1 d . .
H17A H 0.9151 0.5623 0.7028 0.074 Uiso 1 1 calc R U
C9B C 0.83944(19) 0.28855(17) 0.17886(18) 0.0454(7) Uani 1 1 d . .
H9B H 0.8546 0.2723 0.1399 0.055 Uiso 1 1 calc R U
C3A C 0.88156(17) 0.71846(17) 0.27754(15) 0.0394(6) Uani 1 1 d . .
C11C C 0.8157(3) 0.6312(3) 0.0679(2) 0.0743(14) Uani 1 1 d . .
H11C H 0.8545 0.6332 0.0427 0.089 Uiso 1 1 calc R U
C5C C 0.7637(2) 0.4219(2) 0.12626(19) 0.0522(8) Uani 1 1 d . .
H5C H 0.7325 0.4187 0.1628 0.063 Uiso 1 1 calc R U
C8B C 0.7788(2) 0.24353(18) 0.2161(2) 0.0547(9) Uani 1 1 d . .
H8B H 0.7516 0.1948 0.2026 0.066 Uiso 1 1 calc R U
C22B C 1.1955(2) 0.5955(2) 0.09166(18) 0.0550(9) Uani 1 1 d . .
H22D H 1.2027 0.6277 0.0525 0.083 Uiso 1 1 calc R U
H22E H 1.1481 0.5529 0.0880 0.083 Uiso 1 1 calc R U
H22F H 1.2321 0.5814 0.0904 0.083 Uiso 1 1 calc R U
C19B C 1.3252(2) 0.7395(2) 0.14563(19) 0.0549(9) Uani 1 1 d . .
H19B H 1.3372 0.7273 0.1020 0.066 Uiso 1 1 calc R U
C20A C 0.82382(17) 0.61485(18) 0.57231(16) 0.0427(7) Uani 1 1 d . .
C9C C 0.87258(19) 0.4883(2) 0.06247(16) 0.0490(8) Uani 1 1 d . .
H9C H 0.9162 0.5314 0.0546 0.059 Uiso 1 1 calc R U
C18B C 1.3727(2) 0.8010(2) 0.1815(2) 0.0591(10) Uani 1 1 d . .
H18B H 1.4181 0.8322 0.1615 0.071 Uiso 1 1 calc R U
C10C C 0.79797(17) 0.59936(17) 0.13340(15) 0.0388(6) Uani 1 1 d . .
C17B C 1.35561(19) 0.81822(19) 0.2460(2) 0.0498(8) Uani 1 1 d . .
H17B H 1.3896 0.8607 0.2690 0.060 Uiso 1 1 calc R U
C7B C 0.7562(2) 0.26742(19) 0.2733(2) 0.0559(9) Uani 1 1 d . .
H7B H 0.7137 0.2347 0.2972 0.067 Uiso 1 1 calc R U
C8C C 0.8547(3) 0.4292(3) 0.0210(2) 0.0656(12) Uani 1 1 d . .
H8C H 0.8861 0.4315 -0.0149 0.079 Uiso 1 1 calc R U
C6C C 0.7457(3) 0.3634(2) 0.0837(2) 0.0696(12) Uani 1 1 d . .
H6C H 0.7015 0.3206 0.0905 0.084 Uiso 1 1 calc R U
C8A C 0.8792(5) 0.8569(4) 0.1043(3) 0.108(2) Uani 1 1 d . .
H8A H 0.8641 0.8823 0.0751 0.129 Uiso 1 1 calc R U
C13B C 1.15164(15) 0.61211(16) 0.20926(14) 0.0320(5) Uani 1 1 d . .
C13A C 0.86197(17) 0.66956(17) 0.47152(15) 0.0378(6) Uani 1 1 d . .
C13C C 0.7208(3) 0.6577(3) 0.0764(2) 0.0816(16) Uani 1 1 d . .
H13C H 0.6939 0.6772 0.0567 0.098 Uiso 1 1 calc R U
C6A C 0.9677(3) 0.8215(3) 0.1292(2) 0.0762(13) Uani 1 1 d . .
H6A H 1.0106 0.8216 0.1179 0.091 Uiso 1 1 calc R U
C6B C 0.79416(19) 0.33744(18) 0.29597(18) 0.0462(7) Uani 1 1 d . .
H6B H 0.7788 0.3535 0.3349 0.055 Uiso 1 1 calc R U
C12B C 1.08346(15) 0.54270(16) 0.21242(14) 0.0340(6) Uani 1 1 d . .
H12C H 1.0830 0.5177 0.2559 0.041 Uiso 1 1 calc R U
H12D H 1.0821 0.5127 0.1727 0.041 Uiso 1 1 calc R U
C2B C 1.01503(14) 0.54904(14) 0.21034(13) 0.0284(5) Uani 1 1 d . .
H2B H 1.0119 0.5680 0.1636 0.034 Uiso 1 1 calc R U
C7A C 0.9430(4) 0.8584(4) 0.0892(3) 0.102(2) Uani 1 1 d . .
H7A H 0.9705 0.8855 0.0504 0.123 Uiso 1 1 calc R U
C9A C 0.8373(4) 0.8195(4) 0.1608(3) 0.0893(17) Uani 1 1 d . .
H9A H 0.7937 0.8182 0.1711 0.107 Uiso 1 1 calc R U
C12C C 0.7768(4) 0.6599(4) 0.0394(2) 0.098(2) Uani 1 1 d . .
H12E H 0.7885 0.6811 -0.0056 0.118 Uiso 1 1 calc R U
H11B H 0.964(2) 0.421(2) 0.1416(16) 0.050(11) Uiso 1 1 d D .
H11A H 0.797(2) 0.733(4) 0.287(3) 0.10(2) Uiso 1 1 d D .

loop_
_atom_site_aniso_label
_atom_site_aniso_U_11
_atom_site_aniso_U_22
_atom_site_aniso_U_33
_atom_site_aniso_U_23
_atom_site_aniso_U_13
_atom_site_aniso_U_12
Mn1 0.02733(19) 0.0354(2) 0.02322(18) -0.00217(15) -0.00031(15) 0.01554(17)
Mn2 0.02494(18) 0.0294(2) 0.02139(17) 0.00084(14) 0.00028(14) 0.01255(16)
P3C 0.0311(3) 0.0383(3) 0.0254(3) -0.0045(3) -0.0059(2) 0.0184(3)
Cl1 0.0591(5) 0.0646(5) 0.0462(4) -0.0186(4) -0.0153(3) 0.0436(4)
O1A 0.0286(8) 0.0349(9) 0.0260(8) -0.0026(7) -0.0026(7) 0.0181(7)
O1B 0.0294(9) 0.0302(9) 0.0227(7) -0.0041(7) -0.0012(6) 0.0139(7)
O1C 0.0342(10) 0.0431(11) 0.0272(9) -0.0024(8) -0.0049(7) 0.0210(9)
O2C 0.0323(10) 0.0474(12) 0.0311(9) -0.0059(8) -0.0062(8) 0.0171(9)
N21A 0.0378(13) 0.0537(15) 0.0397(13) -0.0052(12) 0.0033(11) 0.0273(12)
N11B 0.0304(11) 0.0347(12) 0.0315(11) -0.0058(9) 0.0001(9) 0.0142(10)
C15A 0.0375(14) 0.0517(17) 0.0293(13) -0.0023(12) 0.0051(11) 0.0236(13)
C10B 0.0350(14) 0.0340(13) 0.0353(13) -0.0016(11) -0.0026(11) 0.0160(11)
N14A 0.0358(12) 0.0549(15) 0.0281(11) -0.0015(10) 0.0032(9) 0.0256(11)
C15B 0.0302(13) 0.0361(14) 0.0302(12) 0.0030(10) 0.0028(10) 0.0151(11)
O4 0.099(2) 0.0721(19) 0.0550(15) -0.0246(14) -0.0155(16) 0.0502(18)
N11A 0.0646(19) 0.068(2) 0.0487(16) 0.0046(14) -0.0044(14) 0.0478(17)
N21B 0.0359(12) 0.0459(14) 0.0288(11) -0.0026(10) 0.0060(9) 0.0171(11)
C10A 0.077(3) 0.067(2) 0.056(2) 0.0069(18) -0.0075(19) 0.048(2)
C12A 0.0446(16) 0.0477(16) 0.0364(14) -0.0064(12) -0.0035(12) 0.0303(14)
O3 0.124(3) 0.086(2) 0.094(2) -0.018(2) -0.032(2) 0.078(2)
C4C 0.0425(15) 0.0481(16) 0.0293(13) -0.0078(11) -0.0112(11) 0.0285(13)
N4B 0.0298(11) 0.0310(11) 0.0294(10) -0.0014(8) 0.0001(8) 0.0143(9)
N14B 0.0274(10) 0.0364(12) 0.0270(10) -0.0020(9) 0.0020(8) 0.0127(9)
O5 0.0600(17) 0.124(3) 0.0625(17) -0.0041(18) -0.0088(14) 0.054(2)
C2A 0.0334(13) 0.0394(14) 0.0326(13) -0.0021(11) -0.0026(11) 0.0223(12)
C18A 0.061(2) 0.087(3) 0.0464(19) 0.0160(19) 0.0240(17) 0.036(2)
C15C 0.0378(16) 0.058(2) 0.0491(18) 0.0068(15) -0.0006(13) 0.0263(15)
C3B 0.0282(12) 0.0318(13) 0.0276(12) -0.0035(10) -0.0030(9) 0.0153(11)
N4A 0.0487(14) 0.0458(14) 0.0349(11) 0.0047(11) -0.0027(11) 0.0264(12)
C7C 0.107(4) 0.063(2) 0.058(2) -0.0274(19) -0.030(2) 0.055(3)
C5B 0.0340(13) 0.0318(13) 0.0345(13) 0.0003(10) -0.0020(11) 0.0131(11)
C16A 0.0476(18) 0.078(2) 0.0337(14) 0.0058(15) 0.0073(13) 0.0365(18)
O2 0.0732(19) 0.114(3) 0.0544(15) -0.0321(17) -0.0073(14) 0.056(2)
C14C 0.051(2) 0.080(3) 0.071(2) 0.008(2) -0.0026(18) 0.044(2)
C19A 0.0470(18) 0.074(2) 0.0499(19) 0.0070(18) 0.0197(15) 0.0301(18)
C16B 0.0325(14) 0.0387(15) 0.0419(15) -0.0023(12) -0.0005(12) 0.0131(12)
C20B 0.0350(14) 0.0416(15) 0.0309(13) 0.0033(11) 0.0069(11) 0.0147(12)
C22A 0.048(2) 0.094(3) 0.062(2) -0.001(2) 0.0059(17) 0.046(2)
C5A 0.072(2) 0.055(2) 0.0462(18) 0.0099(15) -0.0030(16) 0.036(2)
C17A 0.068(2) 0.093(3) 0.0358(16) 0.0111(18) 0.0088(16) 0.048(2)
C9B 0.0481(17) 0.0355(15) 0.0468(17) -0.0076(13) -0.0025(14) 0.0164(14)
C3A 0.0450(16) 0.0455(16) 0.0354(14) -0.0047(12) -0.0070(12) 0.0283(14)
C11C 0.109(4) 0.120(4) 0.0389(18) 0.020(2) 0.014(2) 0.091(3)
C5C 0.060(2) 0.0440(18) 0.0441(17) -0.0080(14) -0.0072(15) 0.0194(16)
C8B 0.059(2) 0.0288(14) 0.058(2) -0.0024(13) -0.0004(17) 0.0078(14)
C22B 0.054(2) 0.067(2) 0.0370(15) -0.0142(15) 0.0082(14) 0.0247(18)
C19B 0.0455(18) 0.058(2) 0.0443(17) 0.0020(15) 0.0195(15) 0.0129(16)
C20A 0.0404(15) 0.0516(18) 0.0368(15) -0.0060(13) 0.0060(12) 0.0234(14)
C9C 0.0460(17) 0.075(2) 0.0363(15) -0.0161(15) -0.0115(13) 0.0381(17)
C18B 0.0394(17) 0.051(2) 0.062(2) 0.0083(17) 0.0190(16) 0.0042(15)
C10C 0.0428(15) 0.0482(16) 0.0299(13) -0.0033(12) -0.0072(11) 0.0261(13)
C17B 0.0404(16) 0.0389(16) 0.0556(19) 0.0003(14) 0.0036(14) 0.0089(13)
C7B 0.052(2) 0.0395(17) 0.0530(19) 0.0063(14) 0.0119(16) 0.0056(15)
C8C 0.087(3) 0.101(3) 0.0425(18) -0.023(2) -0.0174(19) 0.072(3)
C6C 0.089(3) 0.047(2) 0.063(2) -0.0123(18) -0.017(2) 0.027(2)
C8A 0.149(6) 0.124(5) 0.090(4) 0.046(4) 0.003(4) 0.098(5)
C13B 0.0292(12) 0.0395(14) 0.0273(12) -0.0036(10) 0.0010(10) 0.0173(11)
C13A 0.0386(15) 0.0473(16) 0.0331(13) -0.0094(12) -0.0003(11) 0.0256(13)
C13C 0.107(4) 0.125(5) 0.060(2) 0.002(3) -0.017(2) 0.093(4)
C6A 0.091(3) 0.083(3) 0.063(2) 0.033(2) 0.009(2) 0.049(3)
C6B 0.0465(17) 0.0366(15) 0.0436(16) 0.0027(13) 0.0074(14) 0.0118(14)
C12B 0.0288(13) 0.0371(14) 0.0344(13) -0.0077(11) 0.0009(10) 0.0153(11)
C2B 0.0268(12) 0.0326(13) 0.0241(11) -0.0030(10) 0.0005(9) 0.0135(10)
C7A 0.124(5) 0.114(5) 0.082(3) 0.057(4) 0.013(3) 0.070(4)
C9A 0.107(4) 0.109(4) 0.086(3) 0.027(3) -0.002(3) 0.079(4)
C12C 0.157(6) 0.157(6) 0.044(2) 0.027(3) 0.008(3) 0.126(5)

loop_
_atom_type_symbol
_atom_type_description
_atom_type_scat_dispersion_real
_atom_type_scat_dispersion_imag
_atom_type_scat_source
C C 0.0181 0.0091 'International Tables Vol C Tables 4.2.6.8 and 6.1.1.4'
H H 0.0000 0.0000 'International Tables Vol C Tables 4.2.6.8 and 6.1.1.4'
Cl Cl 0.3639 0.7018 'International Tables Vol C Tables 4.2.6.8 and 6.1.1.4'
Mn Mn -0.5299 2.8052 'International Tables Vol C Tables 4.2.6.8 and 6.1.1.4'
N N 0.0311 0.0180 'International Tables Vol C Tables 4.2.6.8 and 6.1.1.4'
O O 0.0492 0.0322 'International Tables Vol C Tables 4.2.6.8 and 6.1.1.4'
P P 0.2955 0.4335 'International Tables Vol C Tables 4.2.6.8 and 6.1.1.4'

loop_
_exptl_crystal_face_index_h
_exptl_crystal_face_index_k
_exptl_crystal_face_index_l
_exptl_crystal_face_perp_dist
_exptl_oxdiff_crystal_face_indexfrac_h
_exptl_oxdiff_crystal_face_indexfrac_k
_exptl_oxdiff_crystal_face_indexfrac_l
_exptl_oxdiff_crystal_face_x
_exptl_oxdiff_crystal_face_y
_exptl_oxdiff_crystal_face_z
-2 2 1 0.0870 -1.9997 1.9986 1.0001 -0.0035 -0.1825 0.0138
2 -2 -1 0.0870 1.9997 -1.9986 -1.0001 0.0035 0.1825 -0.0138
1 1 -1 0.0726 0.9970 1.0015 -1.0002 -0.0099 0.0233 -0.1616
-1 -1 1 0.0726 -0.9970 -1.0015 1.0002 0.0099 -0.0233 0.1616
-1 0 -1 0.0744 -1.0019 0.0006 -0.9997 0.1141 -0.0028 0.0155
1 0 1 0.0744 1.0019 -0.0006 0.9997 -0.1141 0.0028 -0.0155
0 1 0 0.0764 -0.0010 1.0002 -0.0001 -0.0215 -0.0418 -0.0675
-2 -1 2 0.0478 -1.9949 -1.0029 2.0004 -0.0018 -0.0883 0.2558
0 1 -1 0.0353 -0.0030 1.0011 -1.0000 0.0413 -0.0106 -0.1069
-2 -1 0 0.0615 -1.9989 -1.0009 0.0005 0.1240 -0.0260 0.1771
-1 1 0 0.0550 -1.0009 0.9998 0.0001 0.0297 -0.0757 -0.0127

loop_
_geom_angle_atom_site_label_1
_geom_angle_atom_site_label_2
_geom_angle_atom_site_label_3
_geom_angle
_geom_angle_site_symmetry_1
_geom_angle_site_symmetry_3
O1A Mn1 Mn2 91.22(5) . 5_765
O1A Mn1 Mn2 44.76(5) 5_765 5_765
O1A Mn1 O1A 75.74(7) . 5_765
O1A Mn1 N4A 107.97(9) . 5_765
O1B Mn1 Mn2 49.89(5) 5_765 5_765
O1B Mn1 O1A 88.26(6) 5_765 5_765
O1B Mn1 O1A 78.83(7) 5_765 .
O1B Mn1 N4A 157.06(9) 5_765 5_765
O2C Mn1 Mn2 79.60(6) 5_765 5_765
O2C Mn1 O1A 162.80(8) 5_765 .
O2C Mn1 O1A 106.45(7) 5_765 5_765
O2C Mn1 O1B 84.16(8) 5_765 5_765
O2C Mn1 N14A 94.65(9) 5_765 .
O2C Mn1 N4A 88.74(9) 5_765 5_765
N14A Mn1 Mn2 151.16(8) . 5_765
N14A Mn1 O1A 157.57(8) . 5_765
N14A Mn1 O1A 86.38(8) . .
N14A Mn1 O1B 101.63(9) . 5_765
N14A Mn1 N4A 100.67(10) . 5_765
N4A Mn1 Mn2 107.37(7) 5_765 5_765
N4A Mn1 O1A 72.87(8) 5_765 5_765
O1A Mn2 Mn1 48.77(5) . 5_765
O1A Mn2 O1B 79.09(7) . 5_765
O1A Mn2 O1B 87.44(6) . .
O1A Mn2 O1C 85.33(7) . .
O1A Mn2 N4B 157.35(8) . .
O1A Mn2 N14B 102.58(8) . 5_765
O1B Mn2 Mn1 44.99(4) . 5_765
O1B Mn2 Mn1 89.97(5) 5_765 5_765
O1B Mn2 O1B 73.94(7) 5_765 .
O1C Mn2 Mn1 78.65(6) . 5_765
O1C Mn2 O1B 164.37(7) . 5_765
O1C Mn2 O1B 104.26(7) . .
N4B Mn2 Mn1 108.64(6) . 5_765
N4B Mn2 O1B 73.02(7) . .
N4B Mn2 O1B 105.46(8) . 5_765
N4B Mn2 O1C 88.46(8) . .
N4B Mn2 N14B 99.85(9) . 5_765
N14B Mn2 Mn1 151.17(7) 5_765 5_765
N14B Mn2 O1B 156.15(8) 5_765 .
N14B Mn2 O1B 86.62(7) 5_765 5_765
N14B Mn2 O1C 98.15(8) 5_765 .
O1C P3C C4C 109.83(13) . .
O1C P3C C10C 109.32(13) . .
O2C P3C O1C 116.06(11) . .
O2C P3C C4C 107.62(13) . .
O2C P3C C10C 108.75(14) . .
C10C P3C C4C 104.64(13) . .
O4 Cl1 O5 109.9(2) . .
O3 Cl1 O4 106.5(2) . .
O3 Cl1 O5 111.0(3) . .
O3 Cl1 O2 109.9(2) . .
O2 Cl1 O4 109.8(2) . .
O2 Cl1 O5 109.70(19) . .
Mn1 O1A Mn1 103.95(7) . 5_765
Mn2 O1A Mn1 101.10(7) . .
Mn2 O1A Mn1 86.47(6) . 5_765
C2A O1A Mn1 122.46(15) . .
C2A O1A Mn1 115.76(15) . 5_765
C2A O1A Mn2 120.39(16) . .
Mn1 O1B Mn2 85.12(6) 5_765 .
Mn1 O1B Mn2 100.72(7) 5_765 5_765
Mn2 O1B Mn2 105.69(7) 5_765 .
C2B O1B Mn1 123.15(15) . 5_765
C2B O1B Mn2 121.31(15) . 5_765
C2B O1B Mn2 114.24(14) . .
P3C O1C Mn2 121.12(11) . .
P3C O2C Mn1 123.00(11) . 5_765
C20A N21A C22A 124.7(3) . .
C13A N21A C22A 128.3(3) . .
C13A N21A C20A 107.0(3) . .
C3B N11B C10B 107.6(2) . .
N14A C15A C16A 130.6(3) . .
N14A C15A C20A 108.7(3) . .
C20A C15A C16A 120.7(3) . .
N11B C10B C5B 105.3(2) . .
N11B C10B C9B 132.3(3) . .
C9B C10B C5B 122.5(3) . .
C15A N14A Mn1 134.0(2) . .
C13A N14A Mn1 119.0(2) . .
C13A N14A C15A 105.9(2) . .
N14B C15B C16B 130.8(3) . .
N14B C15B C20B 108.7(2) . .
C16B C15B C20B 120.5(3) . .
C3A N11A C10A 106.8(3) . .
C20B N21B C22B 124.5(3) . .
C13B N21B C20B 107.3(2) . .
C13B N21B C22B 128.2(3) . .
N11A C10A C5A 106.1(3) . .
N11A C10A C9A 131.9(5) . .
C9A C10A C5A 122.0(4) . .
C13A C12A C2A 114.0(3) . .
C5C C4C P3C 119.9(3) . .
C9C C4C P3C 120.9(3) . .
C9C C4C C5C 119.2(3) . .
C3B N4B Mn2 116.08(18) . .
C3B N4B C5B 105.3(2) . .
C5B N4B Mn2 135.45(19) . .
C15B N14B Mn2 136.25(19) . 5_765
C13B N14B Mn2 117.34(18) . 5_765
C13B N14B C15B 106.1(2) . .
O1A C2A C12A 113.1(2) . .
O1A C2A C3A 109.2(2) . .
C3A C2A C12A 107.2(2) . .
C19A C18A C17A 122.0(3) . .
C10C C15C C14C 120.7(3) . .
N11B C3B C2B 124.7(2) . .
N4B C3B N11B 112.6(2) . .
N4B C3B C2B 122.7(2) . .
C5A N4A Mn1 135.8(2) . 5_765
C3A N4A Mn1 114.6(2) . 5_765
C3A N4A C5A 105.5(3) . .
C6C C7C C8C 120.1(4) . .
C10B C5B N4B 109.1(2) . .
C10B C5B C6B 120.6(3) . .
C6B C5B N4B 130.3(3) . .
C17A C16A C15A 117.3(3) . .
C13C C14C C15C 119.9(4) . .
C18A C19A C20A 116.8(3) . .
C17B C16B C15B 117.7(3) . .
C15B C20B C19B 122.2(3) . .
N21B C20B C15B 106.0(2) . .
N21B C20B C19B 131.8(3) . .
N4A C5A C10A 108.5(3) . .
C6A C5A C10A 121.4(4) . .
C6A C5A N4A 130.1(4) . .
C16A C17A C18A 121.3(4) . .
C8B C9B C10B 116.3(3) . .
N11A C3A C2A 123.6(3) . .
N4A C3A N11A 113.1(3) . .
N4A C3A C2A 123.3(3) . .
C12C C11C C10C 119.9(4) . .
C4C C5C C6C 119.8(4) . .
C9B C8B C7B 122.0(3) . .
C18B C19B C20B 116.3(3) . .
N21A C20A C15A 106.0(3) . .
N21A C20A C19A 132.0(3) . .
C19A C20A C15A 121.9(3) . .
C4C C9C C8C 120.5(4) . .
C19B C18B C17B 121.8(3) . .
C15C C10C P3C 121.7(2) . .
C15C C10C C11C 119.3(3) . .
C11C C10C P3C 119.0(3) . .
C16B C17B C18B 121.4(3) . .
C6B C7B C8B 121.6(3) . .
C9C C8C C7C 119.5(4) . .
C7C C6C C5C 120.8(4) . .
C9A C8A C7A 121.8(5) . .
N21B C13B C12B 125.2(3) . .
N14B C13B N21B 112.0(3) . .
N14B C13B C12B 122.6(2) . .
N21A C13A C12A 125.4(3) . .
N14A C13A N21A 112.4(3) . .
N14A C13A C12A 122.0(3) . .
C14C C13C C12C 120.1(4) . .
C5A C6A C7A 116.4(5) . .
C7B C6B C5B 117.1(3) . .
C13B C12B C2B 114.6(2) . .
O1B C2B C3B 109.8(2) . .
O1B C2B C12B 113.7(2) . .
C3B C2B C12B 106.9(2) . .
C6A C7A C8A 122.1(5) . .
C8A C9A C10A 116.2(5) . .
C13C C12C C11C 120.1(4) . .

loop_
_geom_bond_atom_site_label_1
_geom_bond_atom_site_label_2
_geom_bond_distance
_geom_bond_site_symmetry_2
Mn1 Mn2 3.0843(6) 5_765
Mn1 O1A 2.3239(18) 5_765
Mn1 O1A 2.2235(17) .
Mn1 O1B 2.1885(19) 5_765
Mn1 O2C 2.138(2) 5_765
Mn1 N14A 2.161(2) .
Mn1 N4A 2.224(3) 5_765
Mn2 Mn1 3.0842(6) 5_765
Mn2 O1A 2.1760(19) .
Mn2 O1B 2.3674(18) .
Mn2 O1B 2.2234(17) 5_765
Mn2 O1C 2.1982(19) .
Mn2 N4B 2.186(2) .
Mn2 N14B 2.189(2) 5_765
P3C O1C 1.5139(19) .
P3C O2C 1.508(2) .
P3C C4C 1.814(3) .
P3C C10C 1.803(3) .
Cl1 O4 1.432(3) .
Cl1 O3 1.423(3) .
Cl1 O5 1.436(3) .
Cl1 O2 1.428(3) .
O1A Mn1 2.3238(18) 5_765
O1A C2A 1.404(3) .
O1B Mn1 2.1884(18) 5_765
O1B Mn2 2.2234(17) 5_765
O1B C2B 1.402(3) .
O2C Mn1 2.138(2) 5_765
N21A C22A 1.458(4) .
N21A C20A 1.376(4) .
N21A C13A 1.358(4) .
N11B C10B 1.384(4) .
N11B C3B 1.351(3) .
C15A N14A 1.389(4) .
C15A C16A 1.399(5) .
C15A C20A 1.399(4) .
C10B C5B 1.395(4) .
C10B C9B 1.393(4) .
N14A C13A 1.317(4) .
C15B N14B 1.391(4) .
C15B C16B 1.393(4) .
C15B C20B 1.395(4) .
N11A C10A 1.375(5) .
N11A C3A 1.360(4) .
N21B C20B 1.379(4) .
N21B C22B 1.464(4) .
N21B C13B 1.356(4) .
C10A C5A 1.400(6) .
C10A C9A 1.396(6) .
C12A C2A 1.553(4) .
C12A C13A 1.491(4) .
C4C C5C 1.386(5) .
C4C C9C 1.385(5) .
N4B C3B 1.317(4) .
N4B C5B 1.400(4) .
N14B Mn2 2.189(2) 5_765
N14B C13B 1.322(4) .
C2A C3A 1.512(4) .
C18A C19A 1.377(6) .
C18A C17A 1.400(6) .
C15C C14C 1.390(5) .
C15C C10C 1.371(5) .
C3B C2B 1.518(4) .
N4A Mn1 2.224(3) 5_765
N4A C5A 1.400(4) .
N4A C3A 1.307(4) .
C7C C8C 1.388(8) .
C7C C6C 1.359(7) .
C5B C6B 1.396(4) .
C16A C17A 1.387(5) .
C14C C13C 1.364(7) .
C19A C20A 1.396(5) .
C16B C17B 1.382(5) .
C20B C19B 1.396(4) .
C5A C6A 1.384(6) .
C9B C8B 1.378(5) .
C11C C10C 1.390(5) .
C11C C12C 1.384(6) .
C5C C6C 1.387(5) .
C8B C7B 1.400(6) .
C19B C18B 1.389(6) .
C9C C8C 1.385(6) .
C18B C17B 1.392(5) .
C7B C6B 1.382(5) .
C8A C7A 1.395(10) .
C8A C9A 1.382(9) .
C13B C12B 1.489(4) .
C13C C12C 1.383(8) .
C6A C7A 1.391(7) .
C12B C2B 1.553(4) .
